data_2217611
loop_
_publ_author_name
'D\;abrowski, Marek'
'Luli\'nski, Sergiusz'
'Serwatowski, Janusz'

_publ_section_title
;
 (2-Methoxy-1,3-phenylene)diboronic acid
;
_journal_coeditor_code OM2204
_journal_issue 2
_journal_name_full 'Acta Crystallographica Section E'
_journal_page_first o414
_journal_page_last o415
_journal_paper_doi 10.1107/S160053680800010X
_journal_volume 64
_journal_year 2008
_chemical_formula_iupac 'C7 H10 B2 O5'
_chemical_formula_moiety 'C7 H10 B2 O5'
_chemical_formula_sum 'C7 H10 B2 O5'
_chemical_formula_weight 195.77
_chemical_melting_point 670
_chemical_name_common '2-methoxy-1,3-phenylenediboronic acid'
_chemical_name_systematic
;
(2-Methoxy-1,3-phenylene)diboronic acid
;
_space_group_IT_number 2
_symmetry_cell_setting triclinic
_symmetry_space_group_name_Hall '-P 1'
_symmetry_space_group_name_H-M 'P -1'
_atom_sites_solution_hydrogens geom
_atom_sites_solution_primary direct
_atom_sites_solution_secondary difmap
_audit_creation_method SHELXL-97
_cell_angle_alpha 79.010(13)
_cell_angle_beta 81.898(12)
_cell_angle_gamma 77.246(12)
_cell_formula_units_Z 2
_cell_length_a 5.0261(6)
_cell_length_b 7.6475(12)
_cell_length_c 12.4535(19)
_cell_measurement_temperature 100(2)
_cell_volume 455.85(12)
_computing_cell_refinement
;
CrysAlis RED, Oxford Diffraction (2005)
;
_computing_data_collection
;
CrysAlis CCD, Oxford Diffraction (2005)
;
_computing_data_reduction
;
CrysAlis RED, Oxford Diffraction (2005)
;
_computing_molecular_graphics 'DIAMOND (Brandenburg, 1999)'
_computing_publication_material 'SHELXL97 (Sheldrick, 2008)'
_computing_structure_refinement 'SHELXL97 (Sheldrick, 2008)'
_computing_structure_solution 'SHELXS97 (Sheldrick, 2008)'
_diffrn_ambient_temperature 100(2)
_diffrn_detector_area_resol_mean 8.6479
_diffrn_measured_fraction_theta_full 0.978
_diffrn_measured_fraction_theta_max 0.938
_diffrn_measurement_device_type 'Kuma KM4 CCD'
_diffrn_measurement_method \w
_diffrn_radiation_monochromator graphite
_diffrn_radiation_source 'fine-focus sealed tube'
_diffrn_radiation_type MoK\a
_diffrn_radiation_wavelength 0.71073
_diffrn_reflns_av_R_equivalents 0.0116
_diffrn_reflns_av_sigmaI/netI 0.0133
_diffrn_reflns_limit_h_max 6
_diffrn_reflns_limit_h_min -6
_diffrn_reflns_limit_k_max 10
_diffrn_reflns_limit_k_min -10
_diffrn_reflns_limit_l_max 16
_diffrn_reflns_limit_l_min -16
_diffrn_reflns_number 8626
_diffrn_reflns_theta_full 28.00
_diffrn_reflns_theta_max 28.63
_diffrn_reflns_theta_min 2.77
_exptl_absorpt_coefficient_mu 0.115
_exptl_absorpt_correction_T_max 0.98
_exptl_absorpt_correction_T_min 0.91
_exptl_absorpt_correction_type multi-scan
_exptl_absorpt_process_details
;
(CrysAlis RED; Oxford Diffraction 2005)
;
_exptl_crystal_colour colourless
_exptl_crystal_density_diffrn 1.426
_exptl_crystal_density_method 'not measured'
_exptl_crystal_description prismatic
_exptl_crystal_F_000 204
_exptl_crystal_size_max 0.75
_exptl_crystal_size_mid 0.28
_exptl_crystal_size_min 0.16
_refine_diff_density_max 0.400
_refine_diff_density_min -0.242
_refine_ls_extinction_coef 0.074(12)
_refine_ls_extinction_expression Fc^*^=kFc[1+0.001xFc^2^\l^3^/sin(2\q)]^-1/4^
_refine_ls_extinction_method SHELXL
_refine_ls_goodness_of_fit_ref 1.168
_refine_ls_hydrogen_treatment refall
_refine_ls_matrix_type full
_refine_ls_number_parameters 168
_refine_ls_number_reflns 2191
_refine_ls_number_restraints 0
_refine_ls_restrained_S_all 1.168
_refine_ls_R_factor_all 0.0353
_refine_ls_R_factor_gt 0.0306
_refine_ls_shift/su_max 0.001
_refine_ls_shift/su_mean 0.000
_refine_ls_structure_factor_coef Fsqd
_refine_ls_weighting_details 'calc w=1/[\s^2^(Fo^2^)+(0.0674P)^2^+0.0064P] where P=(Fo^2^+2Fc^2^)/3'
_refine_ls_weighting_scheme calc
_refine_ls_wR_factor_gt 0.0973
_refine_ls_wR_factor_ref 0.0993
_reflns_number_gt 1884
_reflns_number_total 2191
_reflns_threshold_expression I>2\s(I)
_cod_data_source_file om2204.cif
_cod_data_source_block I
_cod_original_cell_volume 455.85(11)
_cod_database_code 2217611
_cod_database_fobs_code 2217611

loop_
_symmetry_equiv_pos_as_xyz
'x, y, z'
'-x, -y, -z'

loop_
_atom_site_type_symbol
_atom_site_label
_atom_site_fract_x
_atom_site_fract_y
_atom_site_fract_z
_atom_site_U_iso_or_equiv
_atom_site_adp_type
_atom_site_calc_flag
_atom_site_occupancy
B B1 0.2297(2) 1.01153(14) 0.88850(8) 0.0121(2) Uani d 1
O O2 0.17562(14) 1.15369(9) 0.94414(6) 0.01497(19) Uani d 1
O O3 0.44802(13) 0.87075(9) 0.91170(6) 0.01494(18) Uani d 1
O O4 0.27015(13) 0.71276(8) 0.76769(5) 0.01290(18) Uani d 1
C C5 0.1659(2) 0.56730(13) 0.84048(9) 0.0204(2) Uani d 1
B B6 -0.0649(2) 0.70611(14) 0.59403(8) 0.0119(2) Uani d 1
O O7 0.18385(13) 0.59475(9) 0.57331(6) 0.01505(19) Uani d 1
O O8 -0.28690(13) 0.67665(10) 0.55374(6) 0.01734(19) Uani d 1
C C9 0.04151(18) 1.01375(12) 0.79683(7) 0.0114(2) Uani d 1
C C10 0.06518(18) 0.86766(12) 0.74123(7) 0.0108(2) Uani d 1
C C11 -0.10218(18) 0.86757(12) 0.66004(7) 0.0117(2) Uani d 1
C C12 -0.30411(19) 1.02389(13) 0.63595(8) 0.0142(2) Uani d 1
C C13 -0.33351(19) 1.17323(13) 0.68851(8) 0.0154(2) Uani d 1
C C14 -0.16146(19) 1.16694(12) 0.76789(8) 0.0138(2) Uani d 1
H H2 0.285(3) 1.140(2) 0.9942(13) 0.042(4) Uiso d 1
H H3 0.468(3) 0.793(2) 0.8674(14) 0.048(4) Uiso d 1
H H5A 0.086(3) 0.6033(17) 0.9132(11) 0.029(3) Uiso d 1
H H5B 0.322(3) 0.4681(19) 0.8490(11) 0.034(4) Uiso d 1
H H5C 0.019(3) 0.5290(19) 0.8100(12) 0.038(4) Uiso d 1
H H7 0.322(3) 0.6297(19) 0.5953(12) 0.039(4) Uiso d 1
H H8 -0.239(4) 0.591(3) 0.5115(15) 0.058(5) Uiso d 1
H H12 -0.422(3) 1.0288(16) 0.5792(10) 0.023(3) Uiso d 1
H H13 -0.479(3) 1.2810(18) 0.6688(10) 0.023(3) Uiso d 1
H H14 -0.189(2) 1.2703(16) 0.8053(10) 0.019(3) Uiso d 1

loop_
_atom_site_aniso_label
_atom_site_aniso_U_11
_atom_site_aniso_U_22
_atom_site_aniso_U_33
_atom_site_aniso_U_12
_atom_site_aniso_U_13
_atom_site_aniso_U_23
B1 0.0127(5) 0.0138(5) 0.0112(5) -0.0050(4) -0.0012(4) -0.0024(4)
O2 0.0170(4) 0.0154(4) 0.0149(4) -0.0025(3) -0.0059(3) -0.0060(3)
O3 0.0150(4) 0.0160(4) 0.0163(4) -0.0011(3) -0.0059(3) -0.0080(3)
O4 0.0131(3) 0.0111(3) 0.0149(3) -0.0003(3) -0.0039(2) -0.0039(3)
C5 0.0258(5) 0.0139(5) 0.0208(5) -0.0040(4) -0.0052(4) 0.0011(4)
B6 0.0123(5) 0.0141(5) 0.0101(5) -0.0033(4) -0.0019(4) -0.0032(4)
O7 0.0110(3) 0.0184(4) 0.0190(4) -0.0020(3) -0.0037(3) -0.0105(3)
O8 0.0116(3) 0.0228(4) 0.0217(4) -0.0018(3) -0.0031(3) -0.0144(3)
C9 0.0118(4) 0.0133(4) 0.0107(4) -0.0045(3) -0.0010(3) -0.0034(3)
C10 0.0094(4) 0.0116(4) 0.0114(4) -0.0021(3) -0.0011(3) -0.0020(3)
C11 0.0116(4) 0.0142(4) 0.0111(4) -0.0038(3) -0.0011(3) -0.0047(3)
C12 0.0141(4) 0.0173(5) 0.0124(4) -0.0030(4) -0.0042(3) -0.0036(4)
C13 0.0154(5) 0.0139(5) 0.0160(5) 0.0009(4) -0.0046(3) -0.0027(4)
C14 0.0159(5) 0.0124(5) 0.0147(5) -0.0032(4) -0.0023(3) -0.0051(4)

loop_
_atom_type_symbol
_atom_type_description
_atom_type_scat_dispersion_real
_atom_type_scat_dispersion_imag
_atom_type_scat_source
C C 0.0033 0.0016 'International Tables Vol C Tables 4.2.6.8 and 6.1.1.4'
H H 0.0000 0.0000 'International Tables Vol C Tables 4.2.6.8 and 6.1.1.4'
B B 0.0013 0.0007 'International Tables Vol C Tables 4.2.6.8 and 6.1.1.4'
O O 0.0106 0.0060 'International Tables Vol C Tables 4.2.6.8 and 6.1.1.4'

loop_
_geom_angle_atom_site_label_1
_geom_angle_atom_site_label_2
_geom_angle_atom_site_label_3
_geom_angle
O2 B1 O3 119.76(8)
O2 B1 C9 118.66(8)
O3 B1 C9 121.57(8)
B1 O2 H2 112.8(10)
B1 O3 H3 110.6(11)
C10 O4 C5 113.05(7)
O4 C5 H5A 111.6(8)
O4 C5 H5B 105.1(8)
H5A C5 H5B 110.9(11)
O4 C5 H5C 112.4(9)
H5A C5 H5C 106.8(11)
H5B C5 H5C 110.0(12)
O8 B6 O7 118.14(8)
O8 B6 C11 119.17(8)
O7 B6 C11 122.67(8)
B6 O7 H7 113.0(9)
B6 O8 H8 111.4(12)
C10 C9 C14 116.81(8)
C10 C9 B1 123.17(8)
C14 C9 B1 120.01(8)
C9 C10 C11 123.70(8)
C9 C10 O4 117.99(8)
C11 C10 O4 118.30(8)
C12 C11 C10 116.72(8)
C12 C11 B6 119.95(8)
C10 C11 B6 123.29(8)
C13 C12 C11 121.55(8)
C13 C12 H12 119.7(7)
C11 C12 H12 118.7(7)
C14 C13 C12 119.49(8)
C14 C13 H13 121.7(7)
C12 C13 H13 118.8(7)
C13 C14 C9 121.71(8)
C13 C14 H14 118.3(7)
C9 C14 H14 119.9(7)

loop_
_geom_bond_atom_site_label_1
_geom_bond_atom_site_label_2
_geom_bond_distance
_geom_bond_publ_flag
B1 O2 1.3564(12) y
B1 O3 1.3768(12) y
B1 C9 1.5774(13) y
O2 H2 0.865(17) ?
O3 H3 0.866(16) ?
O4 C10 1.4075(11) y
O4 C5 1.4397(12) y
C5 H5A 1.001(13) ?
C5 H5B 0.965(14) ?
C5 H5C 0.995(15) ?
B6 O8 1.3635(12) y
B6 O7 1.3704(12) y
B6 C11 1.5738(13) y
O7 H7 0.888(15) ?
O8 H8 0.89(2) ?
C9 C10 1.3982(13) ?
C9 C14 1.3993(13) ?
C10 C11 1.4036(12) ?
C11 C12 1.4009(13) ?
C12 C13 1.3920(13) ?
C12 H12 0.975(12) ?
C13 C14 1.3899(13) ?
C13 H13 0.991(13) ?
C14 H14 0.967(12) ?

loop_
_geom_hbond_atom_site_label_D
_geom_hbond_atom_site_label_H
_geom_hbond_atom_site_label_A
_geom_hbond_site_symmetry_A
_geom_hbond_distance_DH
_geom_hbond_distance_HA
_geom_hbond_distance_DA
_geom_hbond_angle_DHA
O2 H2 O3 2_677 0.865(17) 1.881(17) 2.7403(10) 172.1(15)
O3 H3 O4 . 0.866(16) 1.953(16) 2.6890(10) 142.1(14)
O7 H7 O8 1_655 0.888(15) 2.055(15) 2.8324(10) 145.6(13)
O7 H7 O4 . 0.888(15) 2.317(14) 2.8573(10) 119.1(12)
O8 H8 O7 2_566 0.89(2) 1.88(2) 2.7615(10) 172.6(18)

loop_
_geom_torsion_atom_site_label_1
_geom_torsion_atom_site_label_2
_geom_torsion_atom_site_label_3
_geom_torsion_atom_site_label_4
_geom_torsion
_geom_torsion_publ_flag
O2 B1 C9 C10 -174.50(8) ?
O3 B1 C9 C10 6.46(14) y
O2 B1 C9 C14 5.35(14) ?
O3 B1 C9 C14 -173.69(8) ?
C14 C9 C10 C11 -0.27(14) ?
B1 C9 C10 C11 179.58(8) ?
C14 C9 C10 O4 179.17(7) ?
B1 C9 C10 O4 -0.99(13) ?
C5 O4 C10 C9 100.68(9) y
C5 O4 C10 C11 -79.86(10) ?
C9 C10 C11 C12 -0.64(14) ?
O4 C10 C11 C12 179.93(7) ?
C9 C10 C11 B6 177.05(8) ?
O4 C10 C11 B6 -2.39(13) ?
O8 B6 C11 C12 -29.98(13) ?
O7 B6 C11 C12 148.79(9) y
O8 B6 C11 C10 152.40(9) ?
O7 B6 C11 C10 -28.83(14) ?
C10 C11 C12 C13 1.22(14) ?
B6 C11 C12 C13 -176.55(8) ?
C11 C12 C13 C14 -0.88(15) ?
C12 C13 C14 C9 -0.10(15) ?
C10 C9 C14 C13 0.65(14) ?
B1 C9 C14 C13 -179.20(8) ?

loop_
_cod_related_entry_id
_cod_related_entry_database
_cod_related_entry_code
1 ChemSpider 21119238
